data_4072065
loop_
_publ_author_name
'Albahily, Khalid'
'Al-Baldawi, Danya'
'Gambarotta, Sandro'
'Duchateau, Robbert'
'Ko\,c, Ece'
'Burchell, Tara J.'

_publ_section_title
;
 Preparation and Characterization of a Switchable Single-Component
 Chromium Trimerization Catalyst
;
_journal_issue 21
_journal_name_full Organometallics
_journal_page_first 5708
_journal_paper_doi 10.1021/om800563w
_journal_volume 27
_journal_year 2008
_chemical_formula_sum 'C41 H78 Al3 Cr N4 P2'
_chemical_formula_weight 821.95
_chemical_name_systematic
; 
 ? 
;
_space_group_IT_number 14
_symmetry_cell_setting monoclinic
_symmetry_space_group_name_Hall '-P 2ybc'
_symmetry_space_group_name_H-M 'P 1 21/c 1'
_atom_sites_solution_hydrogens geom
_atom_sites_solution_primary direct
_atom_sites_solution_secondary difmap
_audit_creation_method SHELXL-97
_cell_angle_alpha 90.00
_cell_angle_beta 102.7670(10)
_cell_angle_gamma 90.00
_cell_formula_units_Z 4
_cell_length_a 18.9199(16)
_cell_length_b 14.7620(12)
_cell_length_c 18.1352(15)
_cell_measurement_reflns_used 8337
_cell_measurement_temperature 201(2)
_cell_measurement_theta_max 25.96
_cell_measurement_theta_min 2.32
_cell_volume 4939.9(7)
_computing_cell_refinement 'Bruker SMART'
_computing_data_collection 'Bruker SMART'
_computing_data_reduction 'Bruker SAINT'
_computing_molecular_graphics 'Bruker SHELXTL'
_computing_publication_material 'Bruker SHELXTL'
_computing_structure_refinement 'SHELXL-97 (Sheldrick, 1997)'
_computing_structure_solution 'SHELXS-97 (Sheldrick, 1990)'
_diffrn_ambient_temperature 201(2)
_diffrn_measured_fraction_theta_full 0.996
_diffrn_measured_fraction_theta_max 0.996
_diffrn_measurement_device_type 'CCD area detector'
_diffrn_measurement_method 'phi and omega scans'
_diffrn_radiation_monochromator graphite
_diffrn_radiation_source 'fine-focus sealed tube'
_diffrn_radiation_type MoK\a
_diffrn_radiation_wavelength 0.71073
_diffrn_reflns_av_R_equivalents 0.1409
_diffrn_reflns_av_sigmaI/netI 0.1270
_diffrn_reflns_limit_h_max 22
_diffrn_reflns_limit_h_min -22
_diffrn_reflns_limit_k_max 17
_diffrn_reflns_limit_k_min -17
_diffrn_reflns_limit_l_max 21
_diffrn_reflns_limit_l_min -21
_diffrn_reflns_number 42194
_diffrn_reflns_theta_full 25.03
_diffrn_reflns_theta_max 25.03
_diffrn_reflns_theta_min 2.21
_exptl_absorpt_coefficient_mu 0.379
_exptl_absorpt_correction_T_max 0.9925
_exptl_absorpt_correction_T_min 0.9559
_exptl_absorpt_correction_type multi-scan
_exptl_absorpt_process_details SADABS
_exptl_crystal_colour blue_purple
_exptl_crystal_density_diffrn 1.105
_exptl_crystal_density_meas ?
_exptl_crystal_density_method 'not measured'
_exptl_crystal_description block
_exptl_crystal_F_000 1780
_exptl_crystal_size_max 0.12
_exptl_crystal_size_mid 0.12
_exptl_crystal_size_min 0.02
_refine_diff_density_max 0.441
_refine_diff_density_min -0.324
_refine_diff_density_rms 0.085
_refine_ls_extinction_method none
_refine_ls_goodness_of_fit_ref 1.069
_refine_ls_hydrogen_treatment mixed
_refine_ls_matrix_type full
_refine_ls_number_parameters 490
_refine_ls_number_reflns 8718
_refine_ls_number_restraints 0
_refine_ls_restrained_S_all 1.069
_refine_ls_R_factor_all 0.1579
_refine_ls_R_factor_gt 0.0648
_refine_ls_shift/su_max 0.000
_refine_ls_shift/su_mean 0.000
_refine_ls_structure_factor_coef Fsqd
_refine_ls_weighting_details 'calc w=1/[\s^2^(Fo^2^)+(0.0670P)^2^+2.3754P] where P=(Fo^2^+2Fc^2^)/3'
_refine_ls_weighting_scheme calc
_refine_ls_wR_factor_gt 0.1383
_refine_ls_wR_factor_ref 0.1737
_reflns_number_gt 4529
_reflns_number_total 8718
_reflns_threshold_expression >2sigma(I)
_cod_data_source_file om800563w_si_002.cif
_cod_data_source_block 07068a
_cod_depositor_comments
;
The following automatic conversions were performed:

'_symmetry_cell_setting' value 'Monoclinic' changed to 'monoclinic'
according to /home/saulius/struct/CIF-dictionaries/cif_core.dic
dictionary named 'cif_core.dic' version 2.4.1 from 2010-06-29.

Automatic conversion script
Id: cif_fix_values 1715 2011-07-08 13:25:40Z adriana 

The following automatic conversions were performed:

'_exptl_crystal_density_meas' value 'n/a' was changed to '?' - the
value is perceived as not measured.

Automatic conversion script
Id: cif_fix_values 3008 2015-01-20 13:52:24Z robertas 
;
_cod_original_sg_symbol_H-M P2(1)/c
_cod_database_code 4072065

loop_
_symmetry_equiv_pos_as_xyz
'x, y, z'
'-x, y+1/2, -z+1/2'
'-x, -y, -z'
'x, -y-1/2, z-1/2'

loop_
_atom_site_label
_atom_site_type_symbol
_atom_site_fract_x
_atom_site_fract_y
_atom_site_fract_z
_atom_site_U_iso_or_equiv
_atom_site_adp_type
_atom_site_occupancy
_atom_site_symmetry_multiplicity
_atom_site_calc_flag
_atom_site_refinement_flags
Cr1 Cr 0.25000(5) 1.01540(5) 0.00781(5) 0.0272(2) Uani 1 1 d .
P1 P 0.26141(7) 0.79212(9) 0.04606(8) 0.0257(3) Uani 1 1 d .
P2 P 0.16166(7) 1.12042(9) 0.03412(8) 0.0259(3) Uani 1 1 d .
Al2 Al 0.27169(9) 1.19820(10) 0.12617(9) 0.0303(4) Uani 1 1 d .
Al4 Al 0.33193(9) 0.87913(10) -0.04224(9) 0.0300(4) Uani 1 1 d .
N1 N 0.3455(2) 0.7900(3) 0.0309(2) 0.0262(10) Uani 1 1 d .
N2 N 0.1716(2) 1.1732(2) 0.1166(2) 0.0253(10) Uani 1 1 d .
N3 N 0.2346(2) 0.8753(2) -0.0228(2) 0.0249(10) Uani 1 1 d .
N4 N 0.2422(2) 1.1584(3) 0.0168(2) 0.0273(10) Uani 1 1 d .
Al1 Al 0.20024(9) 0.64575(10) 0.07648(9) 0.0329(4) Uani 1 1 d .
C1 C 0.4043(3) 0.7323(3) 0.0676(3) 0.0280(13) Uani 1 1 d .
C2 C 0.4575(3) 0.7652(3) 0.1292(3) 0.0334(13) Uani 1 1 d .
C3 C 0.5142(3) 0.7075(4) 0.1627(4) 0.0520(17) Uani 1 1 d .
H3A H 0.5499 0.7287 0.2045 0.062 Uiso 1 1 calc R
C4 C 0.5195(4) 0.6220(4) 0.1371(4) 0.059(2) Uani 1 1 d .
H4A H 0.5586 0.5841 0.1604 0.071 Uiso 1 1 calc R
C5 C 0.4680(3) 0.5908(4) 0.0775(4) 0.0523(18) Uani 1 1 d .
H5A H 0.4722 0.5309 0.0600 0.063 Uiso 1 1 calc R
C6 C 0.4103(3) 0.6428(3) 0.0420(3) 0.0321(13) Uani 1 1 d .
C7 C 0.4561(3) 0.8609(4) 0.1604(3) 0.0371(14) Uani 1 1 d .
H7A H 0.4112 0.8915 0.1316 0.045 Uiso 1 1 calc R
C8 C 0.5216(3) 0.9153(4) 0.1484(4) 0.068(2) Uani 1 1 d .
H8A H 0.5145 0.9796 0.1583 0.102 Uiso 1 1 calc R
H8B H 0.5268 0.9078 0.0962 0.102 Uiso 1 1 calc R
H8C H 0.5655 0.8934 0.1832 0.102 Uiso 1 1 calc R
C9 C 0.4539(4) 0.8616(4) 0.2439(3) 0.0590(19) Uani 1 1 d .
H9A H 0.4143 0.8228 0.2519 0.089 Uiso 1 1 calc R
H9B H 0.4460 0.9237 0.2595 0.089 Uiso 1 1 calc R
H9C H 0.5000 0.8389 0.2739 0.089 Uiso 1 1 calc R
C10 C 0.3563(3) 0.6065(3) -0.0274(3) 0.0335(14) Uani 1 1 d .
H10A H 0.3090 0.6385 -0.0316 0.040 Uiso 1 1 calc R
C11 C 0.3837(4) 0.6252(4) -0.0979(3) 0.0535(18) Uani 1 1 d .
H11A H 0.3894 0.6907 -0.1034 0.080 Uiso 1 1 calc R
H11B H 0.3489 0.6019 -0.1421 0.080 Uiso 1 1 calc R
H11C H 0.4306 0.5953 -0.0941 0.080 Uiso 1 1 calc R
C12 C 0.3434(3) 0.5042(3) -0.0228(4) 0.0492(17) Uani 1 1 d .
H12A H 0.3265 0.4906 0.0234 0.074 Uiso 1 1 calc R
H12B H 0.3888 0.4717 -0.0217 0.074 Uiso 1 1 calc R
H12C H 0.3067 0.4849 -0.0670 0.074 Uiso 1 1 calc R
C13 C 0.1206(3) 1.1802(3) 0.1648(3) 0.0266(12) Uani 1 1 d .
C14 C 0.1052(3) 1.1070(3) 0.2072(3) 0.0301(13) Uani 1 1 d .
C15 C 0.0594(3) 1.1191(4) 0.2559(3) 0.0429(15) Uani 1 1 d .
H15A H 0.0491 1.0691 0.2849 0.051 Uiso 1 1 calc R
C16 C 0.0278(3) 1.2028(4) 0.2638(3) 0.0475(16) Uani 1 1 d .
H16A H -0.0038 1.2101 0.2975 0.057 Uiso 1 1 calc R
C17 C 0.0433(3) 1.2744(4) 0.2218(3) 0.0425(15) Uani 1 1 d .
H17A H 0.0214 1.3314 0.2267 0.051 Uiso 1 1 calc R
C18 C 0.0901(3) 1.2669(3) 0.1717(3) 0.0310(13) Uani 1 1 d .
C19 C 0.1354(3) 1.0129(3) 0.1999(3) 0.0380(14) Uani 1 1 d .
H19A H 0.1721 1.0182 0.1680 0.046 Uiso 1 1 calc R
C20 C 0.1723(5) 0.9731(5) 0.2737(4) 0.089(3) Uani 1 1 d .
H20A H 0.2154 1.0091 0.2955 0.134 Uiso 1 1 calc R
H20B H 0.1868 0.9107 0.2660 0.134 Uiso 1 1 calc R
H20C H 0.1391 0.9734 0.3082 0.134 Uiso 1 1 calc R
C21 C 0.0734(4) 0.9521(4) 0.1572(5) 0.085(3) Uani 1 1 d .
H21A H 0.0916 0.8905 0.1536 0.128 Uiso 1 1 calc R
H21B H 0.0550 0.9763 0.1062 0.128 Uiso 1 1 calc R
H21C H 0.0342 0.9509 0.1845 0.128 Uiso 1 1 calc R
C22 C 0.1041(3) 1.3489(3) 0.1288(3) 0.0371(14) Uani 1 1 d .
H22A H 0.1397 1.3317 0.0979 0.044 Uiso 1 1 calc R
C23 C 0.0355(4) 1.3834(4) 0.0747(4) 0.0606(19) Uani 1 1 d .
H23A H 0.0169 1.3364 0.0372 0.091 Uiso 1 1 calc R
H23B H 0.0470 1.4379 0.0488 0.091 Uiso 1 1 calc R
H23C H -0.0013 1.3979 0.1033 0.091 Uiso 1 1 calc R
C24 C 0.1376(3) 1.4270(4) 0.1821(4) 0.0532(18) Uani 1 1 d .
H24A H 0.1822 1.4058 0.2162 0.080 Uiso 1 1 calc R
H24B H 0.1031 1.4467 0.2119 0.080 Uiso 1 1 calc R
H24C H 0.1489 1.4779 0.1520 0.080 Uiso 1 1 calc R
C25 C 0.1675(3) 0.8569(3) -0.0841(3) 0.0336(14) Uani 1 1 d .
C26 C 0.1754(3) 0.7696(4) -0.1263(3) 0.0438(16) Uani 1 1 d .
H26A H 0.2196 0.7724 -0.1461 0.066 Uiso 1 1 calc R
H26B H 0.1333 0.7621 -0.1684 0.066 Uiso 1 1 calc R
H26C H 0.1785 0.7180 -0.0917 0.066 Uiso 1 1 calc R
C27 C 0.1002(3) 0.8512(4) -0.0509(3) 0.0447(16) Uani 1 1 d .
H27A H 0.0956 0.9070 -0.0231 0.067 Uiso 1 1 calc R
H27B H 0.1047 0.7993 -0.0164 0.067 Uiso 1 1 calc R
H27C H 0.0572 0.8435 -0.0919 0.067 Uiso 1 1 calc R
C28 C 0.1589(3) 0.9358(4) -0.1406(3) 0.0429(16) Uani 1 1 d .
H28A H 0.1517 0.9923 -0.1149 0.064 Uiso 1 1 calc R
H28B H 0.1168 0.9246 -0.1820 0.064 Uiso 1 1 calc R
H28C H 0.2026 0.9406 -0.1610 0.064 Uiso 1 1 calc R
C29 C 0.2530(3) 1.2226(3) -0.0454(3) 0.0371(14) Uani 1 1 d .
C30 C 0.2076(3) 1.3088(4) -0.0480(3) 0.0467(16) Uani 1 1 d .
H30A H 0.2153 1.3349 0.0028 0.070 Uiso 1 1 calc R
H30B H 0.1562 1.2939 -0.0660 0.070 Uiso 1 1 calc R
H30C H 0.2222 1.3526 -0.0823 0.070 Uiso 1 1 calc R
C31 C 0.3328(3) 1.2483(4) -0.0294(4) 0.0527(18) Uani 1 1 d .
H31A H 0.3457 1.2809 0.0188 0.079 Uiso 1 1 calc R
H31B H 0.3418 1.2872 -0.0701 0.079 Uiso 1 1 calc R
H31C H 0.3623 1.1933 -0.0266 0.079 Uiso 1 1 calc R
C32 C 0.2329(4) 1.1752(4) -0.1218(3) 0.0545(18) Uani 1 1 d .
H32A H 0.1813 1.1595 -0.1329 0.082 Uiso 1 1 calc R
H32B H 0.2618 1.1200 -0.1205 0.082 Uiso 1 1 calc R
H32C H 0.2425 1.2158 -0.1612 0.082 Uiso 1 1 calc R
C33 C 0.1650(3) 0.5662(4) -0.0116(3) 0.0478(17) Uani 1 1 d .
H33A H 0.1562 0.5054 0.0060 0.072 Uiso 1 1 calc R
H33B H 0.2016 0.5631 -0.0423 0.072 Uiso 1 1 calc R
H33C H 0.1198 0.5908 -0.0421 0.072 Uiso 1 1 calc R
C34 C 0.1207(3) 0.6916(4) 0.1219(3) 0.0496(17) Uani 1 1 d .
H34A H 0.0906 0.6407 0.1313 0.074 Uiso 1 1 calc R
H34B H 0.0909 0.7345 0.0871 0.074 Uiso 1 1 calc R
H34C H 0.1413 0.7222 0.1697 0.074 Uiso 1 1 calc R
C35 C 0.2839(3) 0.6033(4) 0.1536(3) 0.0483(17) Uani 1 1 d .
H35A H 0.2673 0.5611 0.1880 0.072 Uiso 1 1 calc R
H35B H 0.3078 0.6552 0.1824 0.072 Uiso 1 1 calc R
H35C H 0.3182 0.5723 0.1289 0.072 Uiso 1 1 calc R
C36 C 0.2635(3) 0.8511(3) 0.1340(3) 0.0348(14) Uani 1 1 d .
H36A H 0.2862 0.8124 0.1765 0.052 Uiso 1 1 calc R
H36B H 0.2139 0.8658 0.1378 0.052 Uiso 1 1 calc R
H36C H 0.2915 0.9071 0.1353 0.052 Uiso 1 1 calc R
C37 C 0.3596(4) 0.8709(4) -0.1385(3) 0.0516(17) Uani 1 1 d .
H37A H 0.4119 0.8600 -0.1300 0.077 Uiso 1 1 calc R
H37B H 0.3475 0.9277 -0.1664 0.077 Uiso 1 1 calc R
H37C H 0.3334 0.8207 -0.1679 0.077 Uiso 1 1 calc R
C38 C 0.3691(3) 1.0053(4) 0.0010(4) 0.0408(16) Uani 1 1 d .
H38A H 0.375(3) 1.047(3) -0.038(3) 0.036(15) Uiso 1 1 d .
H38B H 0.414(3) 0.976(4) 0.008(3) 0.06(2) Uiso 1 1 d .
C39 C 0.0778(3) 1.1587(4) -0.0270(3) 0.0443(16) Uani 1 1 d .
H39A H 0.0371 1.1248 -0.0153 0.067 Uiso 1 1 calc R
H39B H 0.0798 1.1485 -0.0799 0.067 Uiso 1 1 calc R
H39C H 0.0713 1.2235 -0.0187 0.067 Uiso 1 1 calc R
C40 C 0.3349(3) 1.1058(4) 0.1861(3) 0.0472(16) Uani 1 1 d .
H40A H 0.3849 1.1147 0.1808 0.071 Uiso 1 1 calc R
H40B H 0.3183 1.0453 0.1678 0.071 Uiso 1 1 calc R
H40C H 0.3329 1.1115 0.2395 0.071 Uiso 1 1 calc R
C41 C 0.3068(3) 1.3209(4) 0.1550(3) 0.0486(17) Uani 1 1 d .
H41A H 0.3570 1.3267 0.1497 0.073 Uiso 1 1 calc R
H41B H 0.3046 1.3323 0.2077 0.073 Uiso 1 1 calc R
H41C H 0.2764 1.3651 0.1221 0.073 Uiso 1 1 calc R

loop_
_atom_site_aniso_label
_atom_site_aniso_U_11
_atom_site_aniso_U_22
_atom_site_aniso_U_33
_atom_site_aniso_U_23
_atom_site_aniso_U_13
_atom_site_aniso_U_12
Cr1 0.0302(5) 0.0207(4) 0.0320(5) 0.0007(4) 0.0098(4) -0.0004(4)
P1 0.0274(8) 0.0227(7) 0.0271(8) 0.0011(6) 0.0064(6) 0.0007(6)
P2 0.0277(8) 0.0230(7) 0.0260(8) -0.0012(6) 0.0039(6) -0.0022(6)
Al2 0.0292(10) 0.0283(9) 0.0318(10) -0.0041(7) 0.0032(8) -0.0037(7)
Al4 0.0366(10) 0.0260(8) 0.0292(10) 0.0032(7) 0.0113(8) 0.0018(7)
N1 0.028(3) 0.026(2) 0.024(3) 0.0029(19) 0.006(2) 0.0025(19)
N2 0.030(3) 0.022(2) 0.024(3) -0.0062(18) 0.006(2) -0.0028(18)
N3 0.028(3) 0.020(2) 0.025(2) 0.0006(18) 0.003(2) 0.0009(18)
N4 0.030(3) 0.024(2) 0.030(3) 0.0006(19) 0.010(2) 0.0016(19)
Al1 0.0389(10) 0.0270(9) 0.0359(10) 0.0011(8) 0.0149(8) -0.0026(8)
C1 0.025(3) 0.033(3) 0.029(3) 0.008(2) 0.013(3) 0.003(2)
C2 0.033(3) 0.035(3) 0.033(3) -0.002(3) 0.007(3) -0.001(3)
C3 0.041(4) 0.059(4) 0.047(4) -0.004(3) -0.010(3) 0.006(3)
C4 0.054(5) 0.054(4) 0.056(5) -0.004(4) -0.017(4) 0.028(3)
C5 0.054(4) 0.041(4) 0.055(5) -0.006(3) -0.002(4) 0.018(3)
C6 0.036(3) 0.029(3) 0.031(3) 0.002(3) 0.007(3) 0.002(3)
C7 0.034(3) 0.040(3) 0.034(4) -0.006(3) 0.002(3) -0.007(3)
C8 0.047(4) 0.060(5) 0.094(6) 0.002(4) 0.010(4) -0.019(4)
C9 0.064(5) 0.067(5) 0.046(4) -0.020(4) 0.011(4) -0.001(4)
C10 0.034(3) 0.031(3) 0.036(4) -0.006(3) 0.009(3) 0.007(2)
C11 0.075(5) 0.043(4) 0.039(4) -0.005(3) 0.006(4) 0.005(3)
C12 0.046(4) 0.035(4) 0.069(5) -0.011(3) 0.018(3) 0.001(3)
C13 0.023(3) 0.026(3) 0.030(3) -0.003(2) 0.004(3) -0.004(2)
C14 0.035(3) 0.030(3) 0.025(3) -0.005(2) 0.006(3) -0.001(2)
C15 0.053(4) 0.044(4) 0.035(4) 0.001(3) 0.016(3) -0.008(3)
C16 0.043(4) 0.059(4) 0.047(4) -0.014(3) 0.023(3) -0.010(3)
C17 0.042(4) 0.034(3) 0.053(4) -0.012(3) 0.015(3) 0.000(3)
C18 0.029(3) 0.032(3) 0.032(3) -0.006(2) 0.005(3) -0.003(2)
C19 0.051(4) 0.029(3) 0.038(4) 0.001(3) 0.017(3) -0.009(3)
C20 0.131(8) 0.090(6) 0.050(5) 0.023(4) 0.029(5) 0.060(5)
C21 0.075(6) 0.047(4) 0.142(8) -0.037(5) 0.044(5) -0.017(4)
C22 0.040(4) 0.030(3) 0.042(4) -0.002(3) 0.011(3) 0.006(3)
C23 0.058(5) 0.056(4) 0.062(5) 0.012(4) 0.001(4) 0.015(3)
C24 0.063(5) 0.035(4) 0.065(5) -0.006(3) 0.019(4) -0.012(3)
C25 0.037(4) 0.029(3) 0.030(3) 0.001(2) -0.003(3) -0.001(3)
C26 0.051(4) 0.038(3) 0.034(4) -0.005(3) -0.007(3) -0.002(3)
C27 0.033(4) 0.045(4) 0.049(4) 0.002(3) -0.007(3) -0.002(3)
C28 0.048(4) 0.035(3) 0.041(4) 0.013(3) 0.000(3) 0.001(3)
C29 0.052(4) 0.027(3) 0.037(4) 0.005(3) 0.019(3) -0.004(3)
C30 0.056(4) 0.033(3) 0.056(4) 0.013(3) 0.021(3) 0.001(3)
C31 0.062(5) 0.036(3) 0.072(5) 0.005(3) 0.042(4) -0.006(3)
C32 0.083(5) 0.045(4) 0.038(4) 0.007(3) 0.019(4) -0.012(3)
C33 0.040(4) 0.040(4) 0.063(5) -0.006(3) 0.012(3) -0.004(3)
C34 0.059(4) 0.040(4) 0.057(4) -0.003(3) 0.028(4) -0.006(3)
C35 0.058(4) 0.043(4) 0.041(4) 0.009(3) 0.007(3) 0.000(3)
C36 0.037(3) 0.036(3) 0.033(3) -0.004(3) 0.010(3) 0.000(3)
C37 0.072(5) 0.049(4) 0.042(4) 0.014(3) 0.029(4) 0.006(3)
C38 0.032(4) 0.035(4) 0.058(4) 0.014(3) 0.015(3) -0.003(3)
C39 0.035(4) 0.055(4) 0.038(4) -0.003(3) -0.004(3) 0.005(3)
C40 0.048(4) 0.041(4) 0.045(4) -0.003(3) -0.006(3) -0.001(3)
C41 0.047(4) 0.046(4) 0.051(4) -0.008(3) 0.007(3) -0.008(3)

loop_
_atom_type_symbol
_atom_type_description
_atom_type_scat_dispersion_real
_atom_type_scat_dispersion_imag
_atom_type_scat_source
C C 0.0033 0.0016 'International Tables Vol C Tables 4.2.6.8 and 6.1.1.4'
H H 0.0000 0.0000 'International Tables Vol C Tables 4.2.6.8 and 6.1.1.4'
N N 0.0061 0.0033 'International Tables Vol C Tables 4.2.6.8 and 6.1.1.4'
P P 0.1023 0.0942 'International Tables Vol C Tables 4.2.6.8 and 6.1.1.4'
Cr Cr 0.3209 0.6236 'International Tables Vol C Tables 4.2.6.8 and 6.1.1.4'
Al Al 0.0645 0.0514 'International Tables Vol C Tables 4.2.6.8 and 6.1.1.4'

loop_
_geom_angle_atom_site_label_1
_geom_angle_atom_site_label_2
_geom_angle_atom_site_label_3
_geom_angle
N4 Cr1 N3 165.94(16)
N4 Cr1 C38 98.89(19)
N3 Cr1 C38 90.15(19)
N4 Cr1 P2 44.03(11)
N3 Cr1 P2 127.78(12)
C38 Cr1 P2 142.07(16)
N4 Cr1 Al4 142.04(12)
N3 Cr1 Al4 43.88(11)
C38 Cr1 Al4 46.84(15)
P2 Cr1 Al4 169.53(6)
N1 P1 N3 91.8(2)
N1 P1 C36 108.5(2)
N3 P1 C36 103.8(2)
N1 P1 Al1 120.62(15)
N3 P1 Al1 132.23(15)
C36 P1 Al1 97.98(18)
N1 P1 Al4 44.08(14)
N3 P1 Al4 47.78(14)
C36 P1 Al4 112.68(18)
Al1 P1 Al4 148.62(8)
N2 P2 N4 94.8(2)
N2 P2 C39 108.3(2)
N4 P2 C39 118.6(2)
N2 P2 Cr1 122.42(16)
N4 P2 Cr1 59.34(13)
C39 P2 Cr1 129.3(2)
N2 P2 Al2 46.05(15)
N4 P2 Al2 50.43(14)
C39 P2 Al2 135.7(2)
Cr1 P2 Al2 85.41(6)
N2 Al2 C41 118.5(2)
N2 Al2 C40 112.7(2)
C41 Al2 C40 111.3(3)
N2 Al2 N4 78.51(17)
C41 Al2 N4 122.2(2)
C40 Al2 N4 110.0(2)
N2 Al2 P2 38.99(12)
C41 Al2 P2 138.4(2)
C40 Al2 P2 110.28(18)
N4 Al2 P2 40.80(12)
N1 Al4 C37 125.5(2)
N1 Al4 N3 80.62(18)
C37 Al4 N3 128.0(2)
N1 Al4 C38 112.7(2)
C37 Al4 C38 105.1(3)
N3 Al4 C38 102.2(2)
N1 Al4 P1 39.13(13)
C37 Al4 P1 142.4(2)
N3 Al4 P1 41.50(12)
C38 Al4 P1 112.42(19)
N1 Al4 Cr1 106.11(14)
C37 Al4 Cr1 127.98(19)
N3 Al4 Cr1 49.62(12)
C38 Al4 Cr1 53.30(18)
P1 Al4 Cr1 76.29(5)
C1 N1 P1 126.8(3)
C1 N1 Al4 136.4(3)
P1 N1 Al4 96.8(2)
C13 N2 P2 128.5(3)
C13 N2 Al2 135.9(3)
P2 N2 Al2 95.0(2)
C25 N3 P1 117.6(3)
C25 N3 Al4 123.0(3)
P1 N3 Al4 90.71(18)
C25 N3 Cr1 114.0(3)
P1 N3 Cr1 119.4(2)
Al4 N3 Cr1 86.50(15)
C29 N4 P2 127.5(3)
C29 N4 Al2 119.5(3)
P2 N4 Al2 88.76(18)
C29 N4 Cr1 122.7(3)
P2 N4 Cr1 76.63(15)
Al2 N4 Cr1 110.74(19)
C35 Al1 C33 117.4(3)
C35 Al1 C34 112.2(3)
C33 Al1 C34 112.7(3)
C35 Al1 P1 95.23(18)
C33 Al1 P1 114.45(19)
C34 Al1 P1 102.77(18)
C6 C1 C2 119.0(5)
C6 C1 N1 120.8(5)
C2 C1 N1 120.2(4)
C3 C2 C1 118.6(5)
C3 C2 C7 118.5(5)
C1 C2 C7 122.9(5)
C4 C3 C2 121.7(6)
C3 C4 C5 119.4(6)
C4 C5 C6 122.5(6)
C5 C6 C1 118.8(5)
C5 C6 C10 120.5(5)
C1 C6 C10 120.6(5)
C2 C7 C9 112.5(5)
C2 C7 C8 110.6(5)
C9 C7 C8 109.7(5)
C11 C10 C6 109.9(5)
C11 C10 C12 108.4(4)
C6 C10 C12 112.6(5)
C14 C13 C18 120.6(5)
C14 C13 N2 122.0(4)
C18 C13 N2 117.3(4)
C15 C14 C13 119.5(5)
C15 C14 C19 118.5(5)
C13 C14 C19 122.1(5)
C14 C15 C16 121.7(5)
C17 C16 C15 118.5(5)
C16 C17 C18 122.8(5)
C17 C18 C13 117.0(5)
C17 C18 C22 118.8(5)
C13 C18 C22 124.1(5)
C20 C19 C14 113.1(5)
C20 C19 C21 112.1(6)
C14 C19 C21 108.5(5)
C18 C22 C23 112.4(5)
C18 C22 C24 111.9(5)
C23 C22 C24 109.0(5)
N3 C25 C26 111.2(4)
N3 C25 C27 110.9(4)
C26 C25 C27 109.5(5)
N3 C25 C28 107.6(4)
C26 C25 C28 108.2(5)
C27 C25 C28 109.3(4)
N4 C29 C31 107.7(4)
N4 C29 C32 109.9(4)
C31 C29 C32 109.0(5)
N4 C29 C30 112.0(4)
C31 C29 C30 109.0(5)
C32 C29 C30 109.1(5)
Al4 C38 Cr1 79.9(2)

loop_
_geom_bond_atom_site_label_1
_geom_bond_atom_site_label_2
_geom_bond_distance
Cr1 N4 2.125(4)
Cr1 N3 2.144(4)
Cr1 C38 2.289(6)
Cr1 P2 2.4035(16)
Cr1 Al4 2.8098(18)
P1 N1 1.674(4)
P1 N3 1.746(4)
P1 C36 1.810(5)
P1 Al1 2.568(2)
P1 Al4 2.634(2)
P2 N2 1.659(4)
P2 N4 1.717(4)
P2 C39 1.813(5)
P2 Al2 2.627(2)
Al2 N2 1.899(4)
Al2 C41 1.961(6)
Al2 C40 1.974(6)
Al2 N4 2.026(4)
Al4 N1 1.845(4)
Al4 C37 1.934(6)
Al4 N3 1.951(4)
Al4 C38 2.082(6)
N1 C1 1.441(6)
N2 C13 1.442(6)
N3 C25 1.514(6)
N4 C29 1.520(6)
Al1 C35 1.969(6)
Al1 C33 1.975(6)
Al1 C34 1.988(6)
C1 C6 1.413(7)
C1 C2 1.415(7)
C2 C3 1.399(7)
C2 C7 1.524(7)
C3 C4 1.356(8)
C4 C5 1.365(8)
C5 C6 1.372(7)
C6 C10 1.533(7)
C7 C9 1.524(8)
C7 C8 1.533(8)
C10 C11 1.508(7)
C10 C12 1.535(7)
C13 C14 1.394(7)
C13 C18 1.422(7)
C14 C15 1.379(7)
C14 C19 1.519(7)
C15 C16 1.394(8)
C16 C17 1.372(8)
C17 C18 1.406(7)
C18 C22 1.494(7)
C19 C20 1.488(8)
C19 C21 1.543(8)
C22 C23 1.531(8)
C22 C24 1.547(7)
C25 C26 1.524(7)
C25 C27 1.526(7)
C25 C28 1.536(7)
C29 C31 1.521(8)
C29 C32 1.524(8)
C29 C30 1.530(7)
